data_7234946
loop_
_publ_author_name
'Chai, Juan'
'Zhang, Ping'
'Shi, Xiangxiang'
'Sun, Jing'
'Wang, Li'
'Fan, Yong'

_publ_section_title
;
 Three helical chain-based 3D coordination polymers: solvent-induced
 syntheses, tunable structures and catalytic properties for the Strecker
 reaction
;
_journal_issue 36
_journal_name_full CrystEngComm
_journal_page_first 5440
_journal_paper_doi 10.1039/C9CE00972H
_journal_volume 21
_journal_year 2019
_chemical_formula_sum 'C24 H9 N3 O18 Sc2'
_chemical_formula_weight 717.26
_space_group_IT_number 199
_space_group_name_Hall 'I 2b 2c 3'
_space_group_name_H-M_alt 'I 21 3'
_symmetry_cell_setting cubic
_symmetry_space_group_name_H-M 'I 21 3'
_atom_sites_solution_hydrogens geom
_atom_sites_solution_primary direct
_atom_sites_solution_secondary difmap
_audit_block_doi 10.5517/ccdc.csd.cc1q7201
_audit_creation_method SHELXL-97
_audit_update_record
;
2019-05-17 deposited with the CCDC.	2019-08-15 downloaded from the CCDC.
;
_cell_angle_alpha 90.00
_cell_angle_beta 90.00
_cell_angle_gamma 90.00
_cell_formula_units_Z 4
_cell_length_a 14.3757(17)
_cell_length_b 14.3757(17)
_cell_length_c 14.3757(17)
_cell_measurement_reflns_used 14186
_cell_measurement_temperature 293(2)
_cell_measurement_theta_max 27.38
_cell_measurement_theta_min 3.47
_cell_volume 2970.9(6)
_computing_structure_refinement 'SHELXL-97 (Sheldrick, 1997)'
_computing_structure_solution 'SHELXS-97 (Sheldrick, 1990)'
_diffrn_ambient_temperature 293(2)
_diffrn_measured_fraction_theta_full 0.997
_diffrn_measured_fraction_theta_max 0.997
_diffrn_measurement_device_type IP
_diffrn_radiation_monochromator graphite
_diffrn_radiation_source 'fine-focus sealed tube'
_diffrn_radiation_type MoK\a
_diffrn_radiation_wavelength 0.71073
_diffrn_reflns_av_R_equivalents 0.0845
_diffrn_reflns_av_sigmaI/netI 0.0353
_diffrn_reflns_limit_h_max 18
_diffrn_reflns_limit_h_min -17
_diffrn_reflns_limit_k_max 18
_diffrn_reflns_limit_k_min -18
_diffrn_reflns_limit_l_max 18
_diffrn_reflns_limit_l_min -18
_diffrn_reflns_number 14186
_diffrn_reflns_theta_full 27.38
_diffrn_reflns_theta_max 27.38
_diffrn_reflns_theta_min 3.47
_exptl_absorpt_coefficient_mu 0.545
_exptl_crystal_colour colorless
_exptl_crystal_density_diffrn 1.604
_exptl_crystal_density_method 'not measured'
_exptl_crystal_description block
_exptl_crystal_F_000 1440
_exptl_crystal_size_max 0.1
_exptl_crystal_size_mid 0.1
_exptl_crystal_size_min 0.1
_refine_diff_density_max 0.388
_refine_diff_density_min -0.247
_refine_diff_density_rms 0.055
_refine_ls_abs_structure_details 'Flack H D (1983), Acta Cryst. A39, 876-881'
_refine_ls_abs_structure_Flack 0.06(6)
_refine_ls_extinction_method none
_refine_ls_goodness_of_fit_ref 1.129
_refine_ls_hydrogen_treatment mixed
_refine_ls_matrix_type full
_refine_ls_number_parameters 73
_refine_ls_number_reflns 1140
_refine_ls_number_restraints 12
_refine_ls_restrained_S_all 1.290
_refine_ls_R_factor_all 0.0439
_refine_ls_R_factor_gt 0.0395
_refine_ls_shift/su_max 0.000
_refine_ls_shift/su_mean 0.000
_refine_ls_structure_factor_coef Fsqd
_refine_ls_weighting_details 'calc w=1/[\s^2^(Fo^2^)+(0.0634P)^2^+1.6514P] where P=(Fo^2^+2Fc^2^)/3'
_refine_ls_weighting_scheme calc
_refine_ls_wR_factor_gt 0.1115
_refine_ls_wR_factor_ref 0.1142
_reflns_number_gt 1050
_reflns_number_total 1140
_reflns_threshold_expression >2sigma(I)
_cod_data_source_file c9ce00972h2.cif
_cod_data_source_block w
_cod_depositor_comments
;
The following automatic conversions were performed:

data item '_symmetry_cell_setting' value 'Cubic' was changed to
'cubic' in accordance with the
/home/data/users/saulius/crontab/automatic-downloads/current/RSC/lib/dictionaries/cif_core.dic
dictionary named 'cif_core.dic' version 2.4.2 last updated on
2011-04-26.

Automatic conversion script
Id: cif_fix_values 6909 2019-04-08 15:41:33Z antanas 
;
_cod_database_code 7234946

loop_
_symmetry_equiv_pos_as_xyz
'x, y, z'
'-x, -y+1/2, z'
'x, -y, -z+1/2'
'-x, y+1/2, -z+1/2'
'z, x, y'
'-z, -x+1/2, y'
'z, -x, -y+1/2'
'-z, x+1/2, -y+1/2'
'y, z, x'
'y, -z, -x+1/2'
'-y, z+1/2, -x+1/2'
'-y, -z+1/2, x'
'x+1/2, y+1/2, z+1/2'
'-x+1/2, -y+1, z+1/2'
'x+1/2, -y+1/2, -z+1'
'-x+1/2, y+1, -z+1'
'z+1/2, x+1/2, y+1/2'
'-z+1/2, -x+1, y+1/2'
'z+1/2, -x+1/2, -y+1'
'-z+1/2, x+1, -y+1'
'y+1/2, z+1/2, x+1/2'
'y+1/2, -z+1/2, -x+1'
'-y+1/2, z+1, -x+1'
'-y+1/2, -z+1, x+1/2'

loop_
_atom_site_label
_atom_site_type_symbol
_atom_site_fract_x
_atom_site_fract_y
_atom_site_fract_z
_atom_site_U_iso_or_equiv
_atom_site_adp_type
_atom_site_occupancy
_atom_site_symmetry_multiplicity
_atom_site_calc_flag
_atom_site_refinement_flags
Sc1 Sc 0.13406(4) 0.86594(4) 0.36594(4) 0.0213(3) Uani 1 3 d S
O1 O 0.13643(16) 0.86030(16) 0.50900(14) 0.0326(5) Uani 1 1 d .
O2 O 0.22041(13) 0.86371(17) 0.63931(14) 0.0312(5) Uani 1 1 d .
O3 O -0.0447(4) 0.6896(6) 0.9303(3) 0.144(3) Uani 1 1 d U
N1 N 0.0000 0.7500 0.8899(4) 0.113(4) Uani 1 2 d S
C1 C 0.0725(3) 0.7938(4) 0.7418(3) 0.0514(12) Uani 1 1 d .
H1 H 0.1206 0.8217 0.7748 0.062 Uiso 1 1 calc R
C2 C 0.0000 0.7500 0.7876(4) 0.0588(18) Uani 1 2 d SU
C4 C 0.0000 0.7500 0.5979(3) 0.0273(9) Uani 1 2 d S
H4 H 0.0000 0.7500 0.5332 0.033 Uiso 1 2 calc SR
C5 C 0.0715(2) 0.7948(2) 0.6450(2) 0.0304(7) Uani 1 1 d .
C6 C 0.1477(2) 0.8428(2) 0.59376(19) 0.0253(7) Uani 1 1 d .

loop_
_atom_site_aniso_label
_atom_site_aniso_U_11
_atom_site_aniso_U_22
_atom_site_aniso_U_33
_atom_site_aniso_U_23
_atom_site_aniso_U_13
_atom_site_aniso_U_12
Sc1 0.0213(3) 0.0213(3) 0.0213(3) 0.0007(2) -0.0007(2) -0.0007(2)
O1 0.0338(12) 0.0406(12) 0.0233(10) 0.0021(9) -0.0008(9) -0.0073(12)
O2 0.0211(10) 0.0424(13) 0.0299(11) -0.0026(12) 0.0000(8) -0.0031(9)
O3 0.132(4) 0.254(7) 0.045(2) 0.028(3) 0.005(2) -0.096(5)
N1 0.069(4) 0.245(11) 0.025(3) 0.000 0.000 -0.086(6)
C1 0.034(2) 0.097(4) 0.0234(17) -0.001(2) -0.0026(14) -0.023(2)
C2 0.047(3) 0.103(5) 0.026(3) 0.000 0.000 -0.035(3)
C4 0.027(2) 0.036(2) 0.0193(19) 0.000 0.000 -0.0018(18)
C5 0.0250(15) 0.0423(18) 0.0239(15) -0.0006(14) -0.0011(12) -0.0062(13)
C6 0.0268(15) 0.0274(15) 0.0217(13) -0.0014(11) 0.0024(12) 0.0015(11)

loop_
_atom_type_symbol
_atom_type_description
_atom_type_scat_dispersion_real
_atom_type_scat_dispersion_imag
_atom_type_scat_source
C C 0.0033 0.0016 'International Tables Vol C Tables 4.2.6.8 and 6.1.1.4'
H H 0.0000 0.0000 'International Tables Vol C Tables 4.2.6.8 and 6.1.1.4'
N N 0.0061 0.0033 'International Tables Vol C Tables 4.2.6.8 and 6.1.1.4'
O O 0.0106 0.0060 'International Tables Vol C Tables 4.2.6.8 and 6.1.1.4'
Sc Sc 0.2519 0.3716 'International Tables Vol C Tables 4.2.6.8 and 6.1.1.4'

loop_
_geom_angle_atom_site_label_1
_geom_angle_atom_site_label_2
_geom_angle_atom_site_label_3
_geom_angle
_geom_angle_site_symmetry_1
_geom_angle_site_symmetry_3
O1 Sc1 O1 93.17(9) . 18_554
O1 Sc1 O1 93.17(9) . 11_655
O1 Sc1 O1 93.17(9) 18_554 11_655
O1 Sc1 O2 175.30(9) . 12_665
O1 Sc1 O2 88.59(9) 18_554 12_665
O1 Sc1 O2 91.08(8) 11_655 12_665
O1 Sc1 O2 88.59(9) . 17_454
O1 Sc1 O2 91.08(8) 18_554 17_454
O1 Sc1 O2 175.30(9) 11_655 17_454
O2 Sc1 O2 87.03(9) 12_665 17_454
O1 Sc1 O2 91.08(8) . 16_545
O1 Sc1 O2 175.30(9) 18_554 16_545
O1 Sc1 O2 88.59(9) 11_655 16_545
O2 Sc1 O2 87.03(9) 12_665 16_545
O2 Sc1 O2 87.03(9) 17_454 16_545
C6 O1 Sc1 168.6(2) . .
C6 O2 Sc1 143.87(19) . 16_545
O3 N1 O3 123.4(7) 2_565 .
O3 N1 C2 118.3(3) 2_565 .
O3 N1 C2 118.3(3) . .
C2 C1 C5 118.2(3) . .
C2 C1 H1 120.9 . .
C5 C1 H1 120.9 . .
C1 C2 C1 123.2(5) 2_565 .
C1 C2 N1 118.4(2) 2_565 .
C1 C2 N1 118.4(2) . .
C5 C4 C5 121.6(4) . 2_565
C5 C4 H4 119.2 . .
C5 C4 H4 119.2 2_565 .
C4 C5 C1 119.4(3) . .
C4 C5 C6 121.2(3) . .
C1 C5 C6 119.4(3) . .
O1 C6 O2 124.1(3) . .
O1 C6 C5 118.5(3) . .
O2 C6 C5 117.4(2) . .

loop_
_geom_bond_atom_site_label_1
_geom_bond_atom_site_label_2
_geom_bond_distance
_geom_bond_site_symmetry_2
Sc1 O1 2.058(2) .
Sc1 O1 2.058(2) 18_554
Sc1 O1 2.058(2) 11_655
Sc1 O2 2.094(2) 12_665
Sc1 O2 2.094(2) 17_454
Sc1 O2 2.094(2) 16_545
O1 C6 1.255(3) .
O2 C6 1.269(3) .
O2 Sc1 2.094(2) 16_545
O3 N1 1.227(6) .
N1 O3 1.227(6) 2_565
N1 C2 1.471(8) .
C1 C2 1.384(5) .
C1 C5 1.392(5) .
C1 H1 0.9300 .
C2 C1 1.384(5) 2_565
C4 C5 1.389(4) .
C4 C5 1.389(4) 2_565
C4 H4 0.9300 .
C5 C6 1.491(4) .
